data_4326683
loop_
_publ_author_name
'Ping Chai'
'John D. Corbett'

_publ_section_title
;
 Synthesis, Structure, and Bonding of orthorhombic R5Au2Te2 (R = Lu, Ho,
 Dy, Y). Electronic Structure of the Binary Parent Valence Compound Eu5As4
;
_journal_name_full 'Inorganic Chemistry'
_journal_page_first 10949
_journal_page_last 10955
_journal_paper_doi 10.1021/ic201492z
_journal_volume 50
_journal_year 2011
_chemical_formula_sum 'Au2 Lu5 Te2'
_chemical_formula_weight 1523.98
_chemical_name_systematic
; 
 ? 
;
_space_group_IT_number 64
_symmetry_cell_setting orthorhombic
_symmetry_space_group_name_Hall '-C 2ac 2'
_symmetry_space_group_name_H-M 'C m c a'
_atom_sites_solution_primary direct
_atom_sites_solution_secondary difmap
_audit_creation_method SHELXL-97
_cell_angle_alpha 90.00
_cell_angle_beta 90.00
_cell_angle_gamma 90.00
_cell_formula_units_Z 4
_cell_length_a 15.056(2)
_cell_length_b 7.7491(11)
_cell_length_c 7.7547(11)
_cell_measurement_reflns_used 1373
_cell_measurement_temperature 293(2)
_cell_measurement_theta_max 27.91
_cell_measurement_theta_min 2.71
_cell_volume 904.7(2)
_computing_cell_refinement 'Bruker SMART'
_computing_data_collection 'Bruker SMART'
_computing_data_reduction 'Bruker SAINT'
_computing_molecular_graphics 'Bruker SHELXTL'
_computing_publication_material 'Bruker SHELXTL'
_computing_structure_refinement 'SHELXL-97 (Sheldrick, 1997)'
_computing_structure_solution 'SHELXS-97 (Sheldrick, 1990)'
_diffrn_ambient_temperature 293(2)
_diffrn_measured_fraction_theta_full 1.000
_diffrn_measured_fraction_theta_max 1.000
_diffrn_measurement_device_type 'CCD area detector'
_diffrn_measurement_method 'phi and omega scans'
_diffrn_radiation_monochromator graphite
_diffrn_radiation_source 'fine-focus sealed tube'
_diffrn_radiation_type MoK\a
_diffrn_radiation_wavelength 0.71073
_diffrn_reflns_av_R_equivalents 0.0497
_diffrn_reflns_av_sigmaI/netI 0.0337
_diffrn_reflns_limit_h_max 18
_diffrn_reflns_limit_h_min -18
_diffrn_reflns_limit_k_max 9
_diffrn_reflns_limit_k_min -9
_diffrn_reflns_limit_l_max 9
_diffrn_reflns_limit_l_min -9
_diffrn_reflns_number 3261
_diffrn_reflns_theta_full 25.99
_diffrn_reflns_theta_max 25.99
_diffrn_reflns_theta_min 2.71
_exptl_absorpt_coefficient_mu 92.546
_exptl_absorpt_correction_T_max 0.0720
_exptl_absorpt_correction_T_min 0.0238
_exptl_absorpt_correction_type multi-scan
_exptl_crystal_density_diffrn 11.189
_exptl_crystal_density_meas 11.189
_exptl_crystal_F_000 2468
_exptl_crystal_size_max 0.16
_exptl_crystal_size_mid 0.08
_exptl_crystal_size_min 0.06
_refine_diff_density_max 1.815
_refine_diff_density_min -1.923
_refine_diff_density_rms 0.482
_refine_ls_extinction_method none
_refine_ls_goodness_of_fit_ref 1.080
_refine_ls_matrix_type full
_refine_ls_number_parameters 25
_refine_ls_number_reflns 468
_refine_ls_number_restraints 0
_refine_ls_restrained_S_all 1.080
_refine_ls_R_factor_all 0.0248
_refine_ls_R_factor_gt 0.0224
_refine_ls_shift/su_max 0.000
_refine_ls_shift/su_mean 0.000
_refine_ls_structure_factor_coef Fsqd
_refine_ls_weighting_details 'calc w=1/[\s^2^(Fo^2^)+(0.0241P)^2^+13.4179P] where P=(Fo^2^+2Fc^2^)/3'
_refine_ls_weighting_scheme calc
_refine_ls_wR_factor_gt 0.0529
_refine_ls_wR_factor_ref 0.0540
_reflns_number_gt 445
_reflns_number_total 468
_reflns_threshold_expression >2sigma(I)
_cod_data_source_file ic201492z_si_002.cif
_cod_data_source_block Lu5Au2Te2
_cod_database_code 4326683

loop_
_symmetry_equiv_pos_as_xyz
'x, y, z'
'-x, -y+1/2, z+1/2'
'-x, y+1/2, -z+1/2'
'x, -y, -z'
'x+1/2, y+1/2, z'
'-x+1/2, -y+1, z+1/2'
'-x+1/2, y+1, -z+1/2'
'x+1/2, -y+1/2, -z'
'-x, -y, -z'
'x, y-1/2, -z-1/2'
'x, -y-1/2, z-1/2'
'-x, y, z'
'-x+1/2, -y+1/2, -z'
'x+1/2, y, -z-1/2'
'x+1/2, -y, z-1/2'
'-x+1/2, y+1/2, z'

loop_
_atom_site_label
_atom_site_type_symbol
_atom_site_fract_x
_atom_site_fract_y
_atom_site_fract_z
_atom_site_U_iso_or_equiv
_atom_site_adp_type
_atom_site_occupancy
_atom_site_symmetry_multiplicity
_atom_site_calc_flag
_atom_site_refinement_flags
Te Te 0.20837(7) 0.0000 0.0000 0.0080(3) Uani 1 2 d S
Au Au 0.0000 0.13601(8) 0.36562(7) 0.00697(19) Uani 1 2 d S
Lu1 Lu 0.0000 0.0000 0.0000 0.0079(3) Uani 1 4 d S
Lu2 Lu 0.12239(3) 0.33777(7) 0.16095(6) 0.00894(18) Uani 1 1 d .

loop_
_atom_site_aniso_label
_atom_site_aniso_U_11
_atom_site_aniso_U_22
_atom_site_aniso_U_33
_atom_site_aniso_U_23
_atom_site_aniso_U_13
_atom_site_aniso_U_12
Te 0.0033(5) 0.0129(6) 0.0077(5) 0.0016(4) 0.000 0.000
Au 0.0051(3) 0.0106(3) 0.0052(3) 0.0008(2) 0.000 0.000
Lu1 0.0051(5) 0.0119(5) 0.0068(5) 0.0002(4) 0.000 0.000
Lu2 0.0061(3) 0.0133(3) 0.0074(3) -0.00007(18) 0.00031(18) -0.00125(19)

loop_
_atom_type_symbol
_atom_type_description
_atom_type_scat_dispersion_real
_atom_type_scat_dispersion_imag
_atom_type_scat_source
Te Te -0.5308 1.6751 'International Tables Vol C Tables 4.2.6.8 and 6.1.1.4'
Lu Lu -0.4720 5.8584 'International Tables Vol C Tables 4.2.6.8 and 6.1.1.4'
Au Au -2.0133 8.8022 'International Tables Vol C Tables 4.2.6.8 and 6.1.1.4'

loop_
_geom_angle_atom_site_label_1
_geom_angle_atom_site_label_2
_geom_angle_atom_site_label_3
_geom_angle
_geom_angle_site_symmetry_1
_geom_angle_site_symmetry_3
Lu2 Te Lu2 69.62(3) 16_545 13
Lu2 Te Lu1 145.191(15) 16_545 .
Lu2 Te Lu1 145.191(15) 13 .
Lu2 Te Lu2 99.141(17) 16_545 4
Lu2 Te Lu2 120.70(2) 13 4
Lu1 Te Lu2 65.94(2) . 4
Lu2 Te Lu2 120.70(2) 16_545 .
Lu2 Te Lu2 99.141(17) 13 .
Lu1 Te Lu2 65.94(2) . .
Lu2 Te Lu2 131.89(4) 4 .
Lu2 Te Lu2 145.55(3) 16_545 11_565
Lu2 Te Lu2 80.908(18) 13 11_565
Lu1 Te Lu2 66.05(2) . 11_565
Lu2 Te Lu2 80.526(17) 4 11_565
Lu2 Te Lu2 80.425(17) . 11_565
Lu2 Te Lu2 80.908(18) 16_545 10_556
Lu2 Te Lu2 145.55(3) 13 10_556
Lu1 Te Lu2 66.05(2) . 10_556
Lu2 Te Lu2 80.425(17) 4 10_556
Lu2 Te Lu2 80.526(17) . 10_556
Lu2 Te Lu2 132.10(4) 11_565 10_556
Lu2 Au Lu2 79.19(3) 12 .
Lu2 Au Lu2 142.00(2) 12 11_566
Lu2 Au Lu2 89.474(18) . 11_566
Lu2 Au Lu2 89.474(18) 12 2
Lu2 Au Lu2 142.00(2) . 2
Lu2 Au Lu2 77.42(3) 11_566 2
Lu2 Au Lu2 89.270(18) 12 3_545
Lu2 Au Lu2 141.26(2) . 3_545
Lu2 Au Lu2 119.79(2) 11_566 3_545
Lu2 Au Lu2 73.67(2) 2 3_545
Lu2 Au Lu2 141.26(2) 12 10_556
Lu2 Au Lu2 89.270(18) . 10_556
Lu2 Au Lu2 73.67(2) 11_566 10_556
Lu2 Au Lu2 119.79(2) 2 10_556
Lu2 Au Lu2 76.91(3) 3_545 10_556
Lu2 Au Au 140.401(13) 12 9_556
Lu2 Au Au 140.401(13) . 9_556
Lu2 Au Au 60.169(19) 11_566 9_556
Lu2 Au Au 60.169(19) 2 9_556
Lu2 Au Au 59.618(19) 3_545 9_556
Lu2 Au Au 59.618(19) 10_556 9_556
Lu2 Au Lu1 71.518(18) 12 2
Lu2 Au Lu1 71.518(18) . 2
Lu2 Au Lu1 70.486(16) 11_566 2
Lu2 Au Lu1 70.486(16) 2 2
Lu2 Au Lu1 139.092(14) 3_545 2
Lu2 Au Lu1 139.092(14) 10_556 2
Au Au Lu1 115.05(3) 9_556 2
Lu2 Au Lu1 70.964(17) 12 .
Lu2 Au Lu1 70.964(17) . .
Lu2 Au Lu1 138.814(15) 11_566 .
Lu2 Au Lu1 138.814(15) 2 .
Lu2 Au Lu1 70.308(15) 3_545 .
Lu2 Au Lu1 70.308(15) 10_556 .
Au Au Lu1 114.28(3) 9_556 .
Lu1 Au Lu1 130.67(2) 2 .
Au Lu1 Au 180.00(2) 10_556 2_554
Au Lu1 Au 90.115(12) 10_556 .
Au Lu1 Au 89.885(12) 2_554 .
Au Lu1 Au 89.885(12) 10_556 9
Au Lu1 Au 90.115(12) 2_554 9
Au Lu1 Au 180.000(8) . 9
Au Lu1 Te 90.0 10_556 9
Au Lu1 Te 90.0 2_554 9
Au Lu1 Te 90.0 . 9
Au Lu1 Te 90.0 9 9
Au Lu1 Te 90.0 10_556 .
Au Lu1 Te 90.0 2_554 .
Au Lu1 Te 90.0 . .
Au Lu1 Te 90.0 9 .
Te Lu1 Te 180.0 9 .
Au Lu1 Lu2 53.933(14) 10_556 9
Au Lu1 Lu2 126.067(14) 2_554 9
Au Lu1 Lu2 127.298(12) . 9
Au Lu1 Lu2 52.702(12) 9 9
Te Lu1 Lu2 57.566(10) 9 9
Te Lu1 Lu2 122.434(10) . 9
Au Lu1 Lu2 126.067(14) 10_556 .
Au Lu1 Lu2 53.933(14) 2_554 .
Au Lu1 Lu2 52.702(12) . .
Au Lu1 Lu2 127.298(12) 9 .
Te Lu1 Lu2 122.434(10) 9 .
Te Lu1 Lu2 57.566(10) . .
Lu2 Lu1 Lu2 180.00(2) 9 .
Au Lu1 Lu2 126.067(14) 10_556 12
Au Lu1 Lu2 53.933(14) 2_554 12
Au Lu1 Lu2 52.702(12) . 12
Au Lu1 Lu2 127.298(12) 9 12
Te Lu1 Lu2 57.566(10) 9 12
Te Lu1 Lu2 122.434(10) . 12
Lu2 Lu1 Lu2 115.132(19) 9 12
Lu2 Lu1 Lu2 64.868(19) . 12
Au Lu1 Lu2 53.933(14) 10_556 4
Au Lu1 Lu2 126.067(14) 2_554 4
Au Lu1 Lu2 127.298(12) . 4
Au Lu1 Lu2 52.702(12) 9 4
Te Lu1 Lu2 122.434(10) 9 4
Te Lu1 Lu2 57.566(10) . 4
Lu2 Lu1 Lu2 64.868(19) 9 4
Lu2 Lu1 Lu2 115.132(19) . 4
Lu2 Lu1 Lu2 180.000(14) 12 4
Au Lu1 Lu2 127.320(12) 10_556 2_554
Au Lu1 Lu2 52.680(12) 2_554 2_554
Au Lu1 Lu2 125.995(14) . 2_554
Au Lu1 Lu2 54.005(14) 9 2_554
Te Lu1 Lu2 57.696(9) 9 2_554
Te Lu1 Lu2 122.304(9) . 2_554
Lu2 Lu1 Lu2 73.389(11) 9 2_554
Lu2 Lu1 Lu2 106.611(11) . 2_554
Lu2 Lu1 Lu2 73.299(12) 12 2_554
Lu2 Lu1 Lu2 106.701(11) 4 2_554
Au Lu1 Lu2 52.680(12) 10_556 10_556
Au Lu1 Lu2 127.320(12) 2_554 10_556
Au Lu1 Lu2 54.005(14) . 10_556
Au Lu1 Lu2 125.995(14) 9 10_556
Te Lu1 Lu2 122.304(9) 9 10_556
Te Lu1 Lu2 57.696(9) . 10_556
Lu2 Lu1 Lu2 106.611(11) 9 10_556
Lu2 Lu1 Lu2 73.389(11) . 10_556
Lu2 Lu1 Lu2 106.701(11) 12 10_556
Lu2 Lu1 Lu2 73.299(12) 4 10_556
Lu2 Lu1 Lu2 180.00(2) 2_554 10_556
Au Lu2 Au 93.750(19) . 2_554
Au Lu2 Au 93.647(18) . 10_566
Au Lu2 Au 60.21(2) 2_554 10_566
Au Lu2 Te 164.40(2) . 13
Au Lu2 Te 99.96(2) 2_554 13
Au Lu2 Te 99.59(2) 10_566 13
Au Lu2 Te 91.71(2) . .
Au Lu2 Te 90.36(2) 2_554 .
Au Lu2 Te 150.35(2) 10_566 .
Te Lu2 Te 80.859(17) 13 .
Au Lu2 Te 91.10(2) . 10_566
Au Lu2 Te 150.17(2) 2_554 10_566
Au Lu2 Te 90.13(2) 10_566 10_566
Te Lu2 Te 80.713(17) 13 10_566
Te Lu2 Te 118.92(3) . 10_566
Au Lu2 Lu1 56.333(16) . .
Au Lu2 Lu1 55.581(15) 2_554 .
Au Lu2 Lu1 103.616(19) 10_566 .
Te Lu2 Lu1 127.075(16) 13 .
Te Lu2 Lu1 56.49(2) . .
Te Lu2 Lu1 144.842(18) 10_566 .
Au Lu2 Lu1 55.802(16) . 2
Au Lu2 Lu1 103.493(19) 2_554 2
Au Lu2 Lu1 55.687(15) 10_566 2
Te Lu2 Lu1 126.711(17) 13 2
Te Lu2 Lu1 144.891(18) . 2
Te Lu2 Lu1 56.25(2) 10_566 2
Lu1 Lu2 Lu1 105.554(15) . 2
Au Lu2 Lu2 140.402(13) . 4_565
Au Lu2 Lu2 53.376(16) 2_554 4_565
Au Lu2 Lu2 52.949(16) 10_566 4_565
Te Lu2 Lu2 55.191(15) 13 4_565
Te Lu2 Lu2 107.94(2) . 4_565
Te Lu2 Lu2 107.53(2) 10_566 4_565
Lu1 Lu2 Lu2 106.540(19) . 4_565
Lu1 Lu2 Lu2 106.17(2) 2 4_565
Au Lu2 Lu2 50.407(13) . 12
Au Lu2 Lu2 51.289(13) 2_554 12
Au Lu2 Lu2 51.545(13) 10_566 12
Te Lu2 Lu2 145.191(15) 13 12
Te Lu2 Lu2 114.06(2) . 12
Te Lu2 Lu2 113.95(2) 10_566 12
Lu1 Lu2 Lu2 57.566(10) . 12
Lu1 Lu2 Lu2 57.696(9) 2 12
Lu2 Lu2 Lu2 90.0 4_565 12

loop_
_geom_bond_atom_site_label_1
_geom_bond_atom_site_label_2
_geom_bond_distance
_geom_bond_site_symmetry_2
Te Lu2 3.1033(10) 16_545
Te Lu2 3.1033(10) 13
Te Lu1 3.1371(11) .
Te Lu2 3.1756(7) 4
Te Lu2 3.1756(7) .
Te Lu2 3.1889(7) 11_565
Te Lu2 3.1889(7) 10_556
Au Lu2 2.8912(7) 12
Au Lu2 2.8912(7) .
Au Lu2 2.9464(7) 11_566
Au Lu2 2.9464(7) 2
Au Lu2 2.9629(8) 3_545
Au Lu2 2.9629(8) 10_556
Au Au 2.9642(12) 9_556
Au Lu1 3.0069(7) 2
Au Lu1 3.0249(7) .
Lu1 Au 3.0069(7) 10_556
Lu1 Au 3.0069(7) 2_554
Lu1 Au 3.0249(7) 9
Lu1 Te 3.1371(11) 9
Lu1 Lu2 3.4357(6) 9
Lu1 Lu2 3.4357(6) .
Lu1 Lu2 3.4357(6) 12
Lu1 Lu2 3.4357(6) 4
Lu1 Lu2 3.4480(6) 2_554
Lu1 Lu2 3.4480(6) 10_556
Lu2 Au 2.9464(7) 2_554
Lu2 Au 2.9629(8) 10_566
Lu2 Te 3.1033(10) 13
Lu2 Te 3.1889(7) 10_566
Lu2 Lu1 3.4480(6) 2
Lu2 Lu2 3.5430(10) 4_565
Lu2 Lu2 3.6853(11) 12
